data_7039798
loop_
_publ_author_name
'Jeyalakshmi, Kumaramangalam'
'Haribabu, Jebiti'
'Bhuvanesh, Nattamai S. P.'
'Karvembu, Ramasamy'

_publ_section_title
;
 Half-sandwich RuCl2(\h(6)-p-cymene) core complexes containing sulfur
 donor aroylthiourea ligands: DNA and protein binding, DNA cleavage and
 cytotoxic studies.
;
_journal_issue 31
_journal_name_full 'Dalton transactions (Cambridge, England : 2003)'
_journal_page_first 12518
_journal_page_last 12531
_journal_paper_doi 10.1039/c6dt01167e
_journal_volume 45
_journal_year 2016
_chemical_formula_moiety 'C12 H10 N2 O S2'
_chemical_formula_sum 'C12 H10 N2 O S2'
_chemical_formula_weight 262.34
_chemical_name_systematic
;
 ?
;
_space_group_crystal_system monoclinic
_space_group_IT_number 14
_space_group_name_Hall '-P 2yn'
_space_group_name_H-M_alt 'P 1 21/n 1'
_symmetry_space_group_name_Hall '-P 2yn'
_symmetry_space_group_name_H-M 'P 1 21/n 1'
_atom_sites_solution_hydrogens geom
_audit_creation_date 2015-03-30
_audit_creation_method
;
Olex2 1.2-beta
(compiled 2014.10.22 svn.r3046 for OlexSys, GUI svn.r4928)
;
_audit_update_record
;
2015-12-18 deposited with the CCDC.
2016-07-05 downloaded from the CCDC.
;
_cell_angle_alpha 90
_cell_angle_beta 98.061(2)
_cell_angle_gamma 90
_cell_formula_units_Z 4
_cell_length_a 9.669(2)
_cell_length_b 4.7975(12)
_cell_length_c 25.794(6)
_cell_measurement_reflns_used 5906
_cell_measurement_temperature 110.15
_cell_measurement_theta_max 27.430
_cell_measurement_theta_min 2.164
_cell_volume 1184.7(5)
_computing_cell_refinement 'SAINT v8.34A (Bruker, 2013)'
_computing_data_reduction 'SAINT v8.34A (Bruker, 2013)'
_computing_molecular_graphics 'Olex2 (Dolomanov et al., 2009)'
_computing_publication_material 'Olex2 (Dolomanov et al., 2009)'
_computing_structure_refinement 'XL (Sheldrick, 2008)'
_diffrn_ambient_temperature 110.15
_diffrn_measured_fraction_theta_full 0.998
_diffrn_measured_fraction_theta_max 0.986
_diffrn_measurement_device_type 'Bruker APEX-II CCD'
_diffrn_measurement_method '\f and \w scans'
_diffrn_radiation_type MoK\a
_diffrn_radiation_wavelength 0.71073
_diffrn_reflns_av_R_equivalents 0.0431
_diffrn_reflns_av_unetI/netI 0.0311
_diffrn_reflns_Laue_measured_fraction_full 0.998
_diffrn_reflns_Laue_measured_fraction_max 0.986
_diffrn_reflns_limit_h_max 12
_diffrn_reflns_limit_h_min -12
_diffrn_reflns_limit_k_max 6
_diffrn_reflns_limit_k_min -6
_diffrn_reflns_limit_l_max 33
_diffrn_reflns_limit_l_min -33
_diffrn_reflns_number 12786
_diffrn_reflns_point_group_measured_fraction_full 0.998
_diffrn_reflns_point_group_measured_fraction_max 0.986
_diffrn_reflns_theta_full 25.242
_diffrn_reflns_theta_max 27.483
_diffrn_reflns_theta_min 2.165
_diffrn_standards_number 0
_exptl_absorpt_coefficient_mu 0.432
_exptl_absorpt_correction_T_max 0.7456
_exptl_absorpt_correction_T_min 0.5881
_exptl_absorpt_correction_type multi-scan
_exptl_absorpt_process_details
;
SADABS-2014/3 (Bruker,2014) was used for absorption correction.
wR2(int) was 0.1529 before and 0.0535 after correction.
The Ratio of minimum to maximum transmission is 0.7888.
The \l/2 correction factor is Not present.
;
_exptl_crystal_colour colourless
_exptl_crystal_colour_primary colourless
_exptl_crystal_density_diffrn 1.471
_exptl_crystal_description block
_exptl_crystal_F_000 544
_exptl_crystal_size_max 0.58
_exptl_crystal_size_mid 0.4
_exptl_crystal_size_min 0.35
_refine_diff_density_max 0.333
_refine_diff_density_min -0.271
_refine_diff_density_rms 0.057
_refine_ls_extinction_method none
_refine_ls_goodness_of_fit_ref 1.130
_refine_ls_hydrogen_treatment constr
_refine_ls_matrix_type full
_refine_ls_number_parameters 154
_refine_ls_number_reflns 2679
_refine_ls_number_restraints 0
_refine_ls_restrained_S_all 1.130
_refine_ls_R_factor_all 0.0417
_refine_ls_R_factor_gt 0.0362
_refine_ls_shift/su_max 0.001
_refine_ls_shift/su_mean 0.000
_refine_ls_structure_factor_coef Fsqd
_refine_ls_weighting_details 'w=1/[\s^2^(Fo^2^)+(0.0257P)^2^+1.0070P] where P=(Fo^2^+2Fc^2^)/3'
_refine_ls_weighting_scheme calc
_refine_ls_wR_factor_gt 0.0821
_refine_ls_wR_factor_ref 0.0846
_reflns_Friedel_coverage 0.000
_reflns_number_gt 2388
_reflns_number_total 2679
_reflns_threshold_expression 'I > 2\s(I)'
_cod_data_source_file c6dt01167e2.cif
_cod_data_source_block jhtl1
_cod_depositor_comments 'Adding full bibliography for 7039793--7039799.cif.'
_cod_original_cell_volume 1184.6(5)
_cod_database_code 7039798
_shelxl_version_number 2014-3
_shelx_space_group_comment
;
The symmetry employed for this shelxl refinement is uniquely defined
by the following loop, which should always be used as a source of
symmetry information in preference to the above space-group names.
They are only intended as comments.
;
_shelx_estimated_absorpt_t_max 0.863
_shelx_estimated_absorpt_t_min 0.788
_olex2_refinement_description
;
1. Fixed Uiso
 At 1.2 times of:
  All C(H) groups, All N(H) groups
2.a Aromatic/amide H refined with riding coordinates:
 N1(H1), N2(H2), C1(H1A), C2(H2A), C3(H3), C8(H8), C9(H9), C10(H10), C11(H11),
 C12(H12)
;
_olex2_submission_special_instructions 'No special instructions were received'

loop_
_space_group_symop_operation_xyz
'x, y, z'
'-x+1/2, y+1/2, -z+1/2'
'-x, -y, -z'
'x-1/2, -y-1/2, z-1/2'

loop_
_atom_site_label
_atom_site_type_symbol
_atom_site_fract_x
_atom_site_fract_y
_atom_site_fract_z
_atom_site_U_iso_or_equiv
_atom_site_adp_type
_atom_site_occupancy
_atom_site_site_symmetry_order
_atom_site_calc_flag
_atom_site_refinement_flags_posn
S1 S 0.98294(4) 0.96574(10) 0.61666(2) 0.02079(13) Uani 1 1 d .
S2 S 0.38263(5) 0.33097(11) 0.55142(2) 0.02176(13) Uani 1 1 d .
O1 O 0.77270(13) 0.6199(3) 0.65698(5) 0.0240(3) Uani 1 1 d .
N1 N 0.61062(14) 0.6139(3) 0.58332(5) 0.0147(3) Uani 1 1 d .
H1 H 0.5882 0.6935 0.5526 0.018 Uiso 1 1 calc R
N2 N 0.55186(15) 0.3003(3) 0.64401(5) 0.0154(3) Uani 1 1 d .
H2 H 0.6288 0.3694 0.6616 0.018 Uiso 1 1 calc R
C1 C 1.00834(19) 1.2104(4) 0.57105(8) 0.0229(4) Uani 1 1 d .
H1A H 1.0938 1.3073 0.5705 0.027 Uiso 1 1 calc R
C2 C 0.89223(19) 1.2514(4) 0.53541(7) 0.0218(4) Uani 1 1 d .
H2A H 0.8875 1.3804 0.5073 0.026 Uiso 1 1 calc R
C3 C 0.77932(18) 1.0801(4) 0.54504(7) 0.0168(4) Uani 1 1 d .
H3 H 0.6902 1.0812 0.5241 0.020 Uiso 1 1 calc R
C4 C 0.81323(17) 0.9126(4) 0.58795(7) 0.0148(3) Uani 1 1 d .
C5 C 0.73242(17) 0.7060(4) 0.61266(7) 0.0159(3) Uani 1 1 d .
C6 C 0.51864(17) 0.4098(4) 0.59656(6) 0.0148(3) Uani 1 1 d .
C7 C 0.48745(18) 0.0939(4) 0.67181(7) 0.0150(3) Uani 1 1 d .
C8 C 0.37316(18) -0.0676(4) 0.65212(7) 0.0172(4) Uani 1 1 d .
H8 H 0.3292 -0.0424 0.6171 0.021 Uiso 1 1 calc R
C9 C 0.32338(19) -0.2665(4) 0.68397(7) 0.0201(4) Uani 1 1 d .
H9 H 0.2456 -0.3784 0.6704 0.024 Uiso 1 1 calc R
C10 C 0.3853(2) -0.3044(4) 0.73519(7) 0.0224(4) Uani 1 1 d .
H10 H 0.3500 -0.4401 0.7567 0.027 Uiso 1 1 calc R
C11 C 0.4992(2) -0.1422(4) 0.75465(7) 0.0259(4) Uani 1 1 d .
H11 H 0.5424 -0.1671 0.7898 0.031 Uiso 1 1 calc R
C12 C 0.5506(2) 0.0556(4) 0.72344(7) 0.0223(4) Uani 1 1 d .
H12 H 0.6290 0.1657 0.7371 0.027 Uiso 1 1 calc R

loop_
_atom_site_aniso_label
_atom_site_aniso_U_11
_atom_site_aniso_U_22
_atom_site_aniso_U_33
_atom_site_aniso_U_23
_atom_site_aniso_U_13
_atom_site_aniso_U_12
S1 0.0136(2) 0.0253(3) 0.0222(2) -0.00017(19) -0.00179(16) -0.00323(18)
S2 0.0156(2) 0.0368(3) 0.0120(2) 0.00378(19) -0.00139(16) -0.00971(19)
O1 0.0213(7) 0.0330(8) 0.0158(6) 0.0059(6) -0.0042(5) -0.0079(6)
N1 0.0137(7) 0.0203(8) 0.0098(6) 0.0030(6) 0.0004(5) -0.0024(6)
N2 0.0135(7) 0.0196(8) 0.0125(7) 0.0006(6) 0.0000(5) -0.0031(6)
C1 0.0186(9) 0.0240(10) 0.0274(10) -0.0037(8) 0.0076(7) -0.0061(8)
C2 0.0218(9) 0.0235(10) 0.0211(9) 0.0010(8) 0.0064(7) -0.0037(8)
C3 0.0156(8) 0.0188(9) 0.0159(8) -0.0020(7) 0.0020(6) -0.0015(7)
C4 0.0114(8) 0.0186(9) 0.0144(8) -0.0037(7) 0.0018(6) -0.0018(6)
C5 0.0149(8) 0.0178(9) 0.0147(8) -0.0013(7) 0.0011(6) -0.0003(7)
C6 0.0121(8) 0.0191(9) 0.0138(8) -0.0006(7) 0.0037(6) 0.0002(7)
C7 0.0162(8) 0.0150(9) 0.0147(8) 0.0006(7) 0.0051(6) 0.0007(7)
C8 0.0168(8) 0.0195(9) 0.0152(8) 0.0008(7) 0.0018(6) 0.0019(7)
C9 0.0173(8) 0.0190(9) 0.0244(9) -0.0011(7) 0.0045(7) -0.0019(7)
C10 0.0257(9) 0.0204(10) 0.0228(9) 0.0039(8) 0.0092(7) -0.0001(8)
C11 0.0328(11) 0.0292(11) 0.0149(9) 0.0045(8) 0.0009(8) -0.0045(9)
C12 0.0234(9) 0.0252(10) 0.0174(9) 0.0018(8) -0.0003(7) -0.0061(8)

loop_
_atom_type_symbol
_atom_type_description
_atom_type_scat_dispersion_real
_atom_type_scat_dispersion_imag
_atom_type_scat_source
C C 0.0033 0.0016 'International Tables Vol C Tables 4.2.6.8 and 6.1.1.4'
H H 0.0000 0.0000 'International Tables Vol C Tables 4.2.6.8 and 6.1.1.4'
N N 0.0061 0.0033 'International Tables Vol C Tables 4.2.6.8 and 6.1.1.4'
O O 0.0106 0.0060 'International Tables Vol C Tables 4.2.6.8 and 6.1.1.4'
S S 0.1246 0.1234 'International Tables Vol C Tables 4.2.6.8 and 6.1.1.4'

loop_
_geom_angle_atom_site_label_1
_geom_angle_atom_site_label_2
_geom_angle_atom_site_label_3
_geom_angle
C1 S1 C4 91.49(9)
C5 N1 H1 116.1
C5 N1 C6 127.87(14)
C6 N1 H1 116.1
C6 N2 H2 113.7
C6 N2 C7 132.51(15)
C7 N2 H2 113.7
S1 C1 H1A 123.8
C2 C1 S1 112.38(14)
C2 C1 H1A 123.8
C1 C2 H2A 123.8
C1 C2 C3 112.36(17)
C3 C2 H2A 123.8
C2 C3 H3 123.9
C4 C3 C2 112.29(16)
C4 C3 H3 123.9
C3 C4 S1 111.48(13)
C3 C4 C5 131.90(16)
C5 C4 S1 116.62(13)
O1 C5 N1 122.58(16)
O1 C5 C4 121.01(15)
N1 C5 C4 116.41(15)
N1 C6 S2 116.98(12)
N2 C6 S2 128.04(14)
N2 C6 N1 114.97(15)
C8 C7 N2 126.11(16)
C8 C7 C12 119.68(16)
C12 C7 N2 114.20(15)
C7 C8 H8 120.3
C7 C8 C9 119.47(16)
C9 C8 H8 120.3
C8 C9 H9 119.5
C10 C9 C8 121.04(17)
C10 C9 H9 119.5
C9 C10 H10 120.4
C9 C10 C11 119.22(18)
C11 C10 H10 120.4
C10 C11 H11 119.7
C12 C11 C10 120.52(18)
C12 C11 H11 119.7
C7 C12 H12 120.0
C11 C12 C7 120.06(18)
C11 C12 H12 120.0

loop_
_geom_bond_atom_site_label_1
_geom_bond_atom_site_label_2
_geom_bond_distance
S1 C1 1.704(2)
S1 C4 1.7220(17)
S2 C6 1.6730(17)
O1 C5 1.226(2)
N1 H1 0.8800
N1 C5 1.380(2)
N1 C6 1.397(2)
N2 H2 0.8800
N2 C6 1.329(2)
N2 C7 1.417(2)
C1 H1A 0.9500
C1 C2 1.362(3)
C2 H2A 0.9500
C2 C3 1.416(2)
C3 H3 0.9500
C3 C4 1.370(2)
C4 C5 1.462(2)
C7 C8 1.386(2)
C7 C12 1.397(2)
C8 H8 0.9500
C8 C9 1.389(3)
C9 H9 0.9500
C9 C10 1.384(3)
C10 H10 0.9500
C10 C11 1.384(3)
C11 H11 0.9500
C11 C12 1.381(3)
C12 H12 0.9500

loop_
_geom_hbond_atom_site_label_D
_geom_hbond_atom_site_label_H
_geom_hbond_atom_site_label_A
_geom_hbond_distance_DH
_geom_hbond_distance_HA
_geom_hbond_distance_DA
_geom_hbond_angle_DHA
_geom_hbond_site_symmetry_A
N1 H1 S2 0.88 2.74 3.4953(17) 145.0 3_666
N2 H2 O1 0.88 1.85 2.612(2) 143.0 .

loop_
_geom_torsion_atom_site_label_1
_geom_torsion_atom_site_label_2
_geom_torsion_atom_site_label_3
_geom_torsion_atom_site_label_4
_geom_torsion
S1 C1 C2 C3 -0.1(2)
S1 C4 C5 O1 14.8(2)
S1 C4 C5 N1 -164.71(13)
N2 C7 C8 C9 178.64(16)
N2 C7 C12 C11 -179.12(17)
C1 S1 C4 C3 -0.28(14)
C1 S1 C4 C5 -179.88(14)
C1 C2 C3 C4 -0.1(2)
C2 C3 C4 S1 0.3(2)
C2 C3 C4 C5 179.78(18)
C3 C4 C5 O1 -164.68(19)
C3 C4 C5 N1 15.8(3)
C4 S1 C1 C2 0.23(16)
C5 N1 C6 S2 -177.01(14)
C5 N1 C6 N2 2.5(3)
C6 N1 C5 O1 -2.8(3)
C6 N1 C5 C4 176.70(16)
C6 N2 C7 C8 6.4(3)
C6 N2 C7 C12 -174.64(18)
C7 N2 C6 S2 -0.9(3)
C7 N2 C6 N1 179.72(16)
C7 C8 C9 C10 0.6(3)
C8 C7 C12 C11 0.0(3)
C8 C9 C10 C11 -0.5(3)
C9 C10 C11 C12 0.1(3)
C10 C11 C12 C7 0.2(3)
C12 C7 C8 C9 -0.3(3)
